data_4119575
loop_
_publ_author_name
'Gang He'
'Le Kang'
'William Torres Delgado'
'Olena Shynkaruk'
'Michael J. Ferguson'
'Robert McDonald'
'Eric Rivard'

_publ_contact_author_address
;
Department of Chemistry
University of Alberta
Edmonton
AB T6G 2G2
CANADA
;
_publ_contact_author_email ERIVARD@UALBERTA.CA
_publ_contact_author_name 'E. Rivard'
_publ_section_title
;
 The Marriage of Metallacycle Transfer Chemistry with Suzuki-Miyaura
 Cross-Coupling To Give Main Group Element-Containing Conjugated Polymers
;
_journal_name_full 'Journal of the American Chemical Society'
_journal_page_first 5360
_journal_page_last 5363
_journal_paper_doi 10.1021/ja402242z
_journal_volume 135
_journal_year 2013
_chemical_formula_moiety 'C20 H34 B2 O4'
_chemical_formula_sum 'C20 H34 B2 O4'
_chemical_formula_weight 360.09
_chemical_name_common 2
_chemical_name_systematic
; 
 ? 
;
_space_group_IT_number 15
_symmetry_cell_setting monoclinic
_symmetry_space_group_name_Hall '-C 2yc'
_symmetry_space_group_name_H-M 'C 1 2/c 1'
_atom_sites_solution_hydrogens geom
_atom_sites_solution_primary direct
_atom_sites_solution_secondary difmap
_audit_creation_method SHELXL-97
_cell_angle_alpha 90.00
_cell_angle_beta 112.9870(10)
_cell_angle_gamma 90.00
_cell_formula_units_Z 4
_cell_length_a 19.435(2)
_cell_length_b 7.3864(8)
_cell_length_c 16.1312(17)
_cell_measurement_reflns_used 5089
_cell_measurement_temperature 173(2)
_cell_measurement_theta_max 26.37
_cell_measurement_theta_min 2.28
_cell_volume 2131.8(4)
_computing_cell_refinement 'Bruker SAINT'
_computing_data_collection 'Bruker APEX2'
_computing_data_reduction 'Bruker SAINT'
_computing_molecular_graphics 'Bruker SHELXTL'
_computing_publication_material 'Bruker SHELXTL'
_computing_structure_refinement 'SHELXL-97 (Sheldrick, 2008)'
_computing_structure_solution 'SHELXS-97 (Sheldrick, 2008)'
_diffrn_ambient_temperature 173(2)
_diffrn_measured_fraction_theta_full 0.999
_diffrn_measured_fraction_theta_max 0.999
_diffrn_measurement_device_type 'Bruker APEX-II CCD'
_diffrn_measurement_method '\w scans'
_diffrn_radiation_monochromator graphite
_diffrn_radiation_source 'fine-focus sealed tube'
_diffrn_radiation_type MoK\a
_diffrn_radiation_wavelength 0.71073
_diffrn_reflns_av_R_equivalents 0.0238
_diffrn_reflns_av_sigmaI/netI 0.0180
_diffrn_reflns_limit_h_max 24
_diffrn_reflns_limit_h_min -24
_diffrn_reflns_limit_k_max 9
_diffrn_reflns_limit_k_min -9
_diffrn_reflns_limit_l_max 20
_diffrn_reflns_limit_l_min -20
_diffrn_reflns_number 8348
_diffrn_reflns_theta_full 26.47
_diffrn_reflns_theta_max 26.47
_diffrn_reflns_theta_min 2.28
_exptl_absorpt_coefficient_mu 0.074
_exptl_absorpt_correction_T_max 0.9808
_exptl_absorpt_correction_T_min 0.9743
_exptl_absorpt_correction_type integration
_exptl_absorpt_process_details 'SADABS (Sheldrick, 2008)'
_exptl_crystal_colour colourless
_exptl_crystal_density_diffrn 1.122
_exptl_crystal_description fragment
_exptl_crystal_F_000 784
_exptl_crystal_size_max 0.35
_exptl_crystal_size_mid 0.35
_exptl_crystal_size_min 0.26
_refine_diff_density_max 0.258
_refine_diff_density_min -0.219
_refine_diff_density_rms 0.040
_refine_ls_extinction_method none
_refine_ls_goodness_of_fit_ref 1.074
_refine_ls_hydrogen_treatment constr
_refine_ls_matrix_type full
_refine_ls_number_parameters 118
_refine_ls_number_reflns 2205
_refine_ls_number_restraints 0
_refine_ls_restrained_S_all 1.074
_refine_ls_R_factor_all 0.0549
_refine_ls_R_factor_gt 0.0459
_refine_ls_shift/su_max 0.000
_refine_ls_shift/su_mean 0.000
_refine_ls_structure_factor_coef Fsqd
_refine_ls_weighting_details 'calc w=1/[\s^2^(Fo^2^)+(0.0643P)^2^+1.5162P] where P=(Fo^2^+2Fc^2^)/3'
_refine_ls_weighting_scheme calc
_refine_ls_wR_factor_gt 0.1258
_refine_ls_wR_factor_ref 0.1333
_reflns_number_gt 1830
_reflns_number_total 2205
_reflns_threshold_expression I>2\s(I)
_cod_data_source_file ja402242z_si_002_3.cif
_cod_data_source_block riv12b0
_cod_original_sg_symbol_H-M 'C 2/c'
_cod_database_code 4119575

loop_
_symmetry_equiv_pos_as_xyz
'x, y, z'
'-x, y, -z+1/2'
'x+1/2, y+1/2, z'
'-x+1/2, y+1/2, -z+1/2'
'-x, -y, -z'
'x, -y, z-1/2'
'-x+1/2, -y+1/2, -z'
'x+1/2, -y+1/2, z-1/2'

loop_
_atom_site_label
_atom_site_type_symbol
_atom_site_fract_x
_atom_site_fract_y
_atom_site_fract_z
_atom_site_U_iso_or_equiv
_atom_site_adp_type
_atom_site_occupancy
_atom_site_symmetry_multiplicity
_atom_site_calc_flag
_atom_site_refinement_flags
O1 O 0.34013(6) 0.52701(15) 0.53023(6) 0.0366(3) Uani 1 1 d .
O2 O 0.40086(6) 0.30593(15) 0.48736(7) 0.0364(3) Uani 1 1 d .
C1 C 0.43680(8) 0.35743(19) 0.65907(9) 0.0307(3) Uani 1 1 d .
H1 H 0.4337 0.4507 0.6980 0.037 Uiso 1 1 calc R
C2 C 0.47911(7) 0.21510(18) 0.70024(9) 0.0274(3) Uani 1 1 d .
C3 C 0.48697(9) 0.04485(19) 0.65304(10) 0.0323(3) Uani 1 1 d .
H3A H 0.5376 0.0403 0.6521 0.039 Uiso 1 1 calc R
H3B H 0.4501 0.0467 0.5899 0.039 Uiso 1 1 calc R
C4 C 0.47447(8) -0.12373(19) 0.70042(10) 0.0326(3) Uani 1 1 d .
H4A H 0.4217 -0.1276 0.6941 0.039 Uiso 1 1 calc R
H4B H 0.4842 -0.2333 0.6713 0.039 Uiso 1 1 calc R
C5 C 0.36854(13) 0.7114(2) 0.42712(13) 0.0585(5) Uani 1 1 d .
H5A H 0.3524 0.8232 0.4470 0.070 Uiso 1 1 calc R
H5B H 0.3630 0.7246 0.3644 0.070 Uiso 1 1 calc R
H5C H 0.4211 0.6877 0.4652 0.070 Uiso 1 1 calc R
C6 C 0.32088(9) 0.5551(2) 0.43453(9) 0.0341(4) Uani 1 1 d .
C7 C 0.34208(8) 0.3712(2) 0.40456(9) 0.0308(3) Uani 1 1 d .
C8 C 0.37323(10) 0.3843(3) 0.33244(11) 0.0461(4) Uani 1 1 d .
H8A H 0.3851 0.2627 0.3176 0.055 Uiso 1 1 calc R
H8B H 0.4187 0.4582 0.3544 0.055 Uiso 1 1 calc R
H8C H 0.3361 0.4404 0.2785 0.055 Uiso 1 1 calc R
C9 C 0.23867(11) 0.6019(3) 0.39018(12) 0.0567(6) Uani 1 1 d .
H9A H 0.2088 0.4985 0.3949 0.068 Uiso 1 1 calc R
H9B H 0.2259 0.6305 0.3266 0.068 Uiso 1 1 calc R
H9C H 0.2281 0.7070 0.4204 0.068 Uiso 1 1 calc R
C10 C 0.28039(11) 0.2308(3) 0.37816(12) 0.0497(5) Uani 1 1 d .
H10A H 0.2978 0.1189 0.3601 0.060 Uiso 1 1 calc R
H10B H 0.2366 0.2765 0.3277 0.060 Uiso 1 1 calc R
H10C H 0.2669 0.2061 0.4296 0.060 Uiso 1 1 calc R
B B 0.39237(9) 0.3921(2) 0.55771(11) 0.0288(3) Uani 1 1 d .

loop_
_atom_site_aniso_label
_atom_site_aniso_U_11
_atom_site_aniso_U_22
_atom_site_aniso_U_33
_atom_site_aniso_U_23
_atom_site_aniso_U_13
_atom_site_aniso_U_12
O1 0.0445(6) 0.0385(6) 0.0236(5) 0.0019(4) 0.0097(4) 0.0155(5)
O2 0.0418(6) 0.0366(6) 0.0249(5) 0.0008(4) 0.0066(4) 0.0136(5)
C1 0.0374(8) 0.0247(7) 0.0267(7) -0.0018(5) 0.0090(6) 0.0013(6)
C2 0.0294(7) 0.0234(7) 0.0262(7) -0.0010(5) 0.0075(6) -0.0024(5)
C3 0.0378(8) 0.0263(7) 0.0293(7) -0.0029(6) 0.0095(6) 0.0023(6)
C4 0.0304(7) 0.0230(7) 0.0400(9) -0.0048(6) 0.0090(6) -0.0007(5)
C5 0.0877(15) 0.0336(9) 0.0435(10) 0.0062(8) 0.0139(10) -0.0083(9)
C6 0.0414(8) 0.0331(8) 0.0236(7) 0.0033(6) 0.0084(6) 0.0098(6)
C7 0.0336(7) 0.0321(8) 0.0233(7) 0.0019(6) 0.0073(6) 0.0046(6)
C8 0.0475(9) 0.0616(11) 0.0313(8) -0.0002(8) 0.0177(7) 0.0100(8)
C9 0.0522(11) 0.0769(14) 0.0331(9) 0.0062(9) 0.0084(8) 0.0347(10)
C10 0.0589(11) 0.0457(10) 0.0360(9) -0.0030(7) 0.0096(8) -0.0139(8)
B 0.0301(8) 0.0255(8) 0.0282(8) 0.0009(6) 0.0086(6) 0.0015(6)

loop_
_atom_type_symbol
_atom_type_description
_atom_type_scat_dispersion_real
_atom_type_scat_dispersion_imag
_atom_type_scat_source
C C 0.0033 0.0016 'International Tables Vol C Tables 4.2.6.8 and 6.1.1.4'
H H 0.0000 0.0000 'International Tables Vol C Tables 4.2.6.8 and 6.1.1.4'
B B 0.0013 0.0007 'International Tables Vol C Tables 4.2.6.8 and 6.1.1.4'
O O 0.0106 0.0060 'International Tables Vol C Tables 4.2.6.8 and 6.1.1.4'

loop_
_geom_angle_atom_site_label_1
_geom_angle_atom_site_label_2
_geom_angle_atom_site_label_3
_geom_angle
_geom_angle_site_symmetry_1
_geom_angle_site_symmetry_3
B O1 C6 107.39(11) . .
B O2 C7 107.51(11) . .
C2 C1 B 129.53(13) . .
C1 C2 C2 120.33(10) . 2_656
C1 C2 C3 124.56(13) . .
C2 C2 C3 115.09(9) 2_656 .
C2 C3 C4 111.06(12) . .
C4 C4 C3 111.15(10) 2_656 .
O1 C6 C5 106.32(13) . .
O1 C6 C9 108.71(13) . .
C5 C6 C9 110.73(15) . .
O1 C6 C7 102.49(11) . .
C5 C6 C7 113.48(14) . .
C9 C6 C7 114.36(14) . .
O2 C7 C8 108.68(12) . .
O2 C7 C10 106.37(12) . .
C8 C7 C10 109.79(14) . .
O2 C7 C6 102.27(10) . .
C8 C7 C6 114.80(13) . .
C10 C7 C6 114.21(13) . .
O2 B O1 112.69(13) . .
O2 B C1 127.11(13) . .
O1 B C1 120.13(13) . .

loop_
_geom_bond_atom_site_label_1
_geom_bond_atom_site_label_2
_geom_bond_distance
_geom_bond_site_symmetry_2
O1 B 1.3668(19) .
O1 C6 1.4544(17) .
O2 B 1.3662(19) .
O2 C7 1.4593(16) .
C1 C2 1.340(2) .
C1 B 1.543(2) .
C2 C2 1.489(3) 2_656
C2 C3 1.5085(19) .
C3 C4 1.529(2) .
C4 C4 1.518(3) 2_656
C5 C6 1.514(2) .
C6 C9 1.514(2) .
C6 C7 1.551(2) .
C7 C8 1.510(2) .
C7 C10 1.515(2) .

loop_
_geom_torsion_atom_site_label_1
_geom_torsion_atom_site_label_2
_geom_torsion_atom_site_label_3
_geom_torsion_atom_site_label_4
_geom_torsion
_geom_torsion_site_symmetry_1
_geom_torsion_site_symmetry_4
B C1 C2 C2 176.44(15) . 2_656
B C1 C2 C3 -5.4(2) . .
C1 C2 C3 C4 -130.21(15) . .
C2 C2 C3 C4 48.05(19) 2_656 .
C2 C3 C4 C4 -54.26(18) . 2_656
B O1 C6 C5 -96.13(15) . .
B O1 C6 C9 144.62(15) . .
B O1 C6 C7 23.21(15) . .
B O2 C7 C8 143.77(14) . .
B O2 C7 C10 -98.09(15) . .
B O2 C7 C6 21.99(15) . .
O1 C6 C7 O2 -27.07(14) . .
C5 C6 C7 O2 87.13(15) . .
C9 C6 C7 O2 -144.52(14) . .
O1 C6 C7 C8 -144.55(13) . .
C5 C6 C7 C8 -30.35(18) . .
C9 C6 C7 C8 98.00(17) . .
O1 C6 C7 C10 87.38(14) . .
C5 C6 C7 C10 -158.41(14) . .
C9 C6 C7 C10 -30.07(19) . .
C7 O2 B O1 -8.39(17) . .
C7 O2 B C1 174.56(14) . .
C6 O1 B O2 -10.42(17) . .
C6 O1 B C1 166.87(13) . .
C2 C1 B O2 -17.1(3) . .
C2 C1 B O1 166.01(15) . .
